data_7117443
loop_
_publ_author_name
'Lifshits, Liubov M.'
'Noll, Bruce C.'
'Klosterman, Jeremy K.'

_publ_section_title
;
 A supramolecular approach for designing emissive solid-state carbazole
 arrays.
;
_journal_issue 58
_journal_name_full 'Chemical communications (Cambridge, England)'
_journal_page_first 11603
_journal_page_last 11606
_journal_paper_doi 10.1039/c5cc03515e
_journal_volume 51
_journal_year 2015
_chemical_absolute_configuration ad
_chemical_formula_moiety 'C47 H40 N4 O11 Zn2, C3 H7 N O'
_chemical_formula_sum 'C50 H47 N5 O12 Zn2'
_chemical_formula_weight 1040.69
_chemical_name_common ZnCbzMOF
_space_group_crystal_system orthorhombic
_space_group_IT_number 19
_space_group_name_Hall 'P 2ac 2ab'
_space_group_name_H-M_alt 'P 21 21 21'
_symmetry_space_group_name_Hall 'P 2ac 2ab'
_symmetry_space_group_name_H-M 'P 21 21 21'
_atom_sites_solution_hydrogens mixed
_atom_sites_solution_primary direct
_atom_sites_solution_secondary difmap
_audit_update_record
;
2015-04-24 deposited with the CCDC.
2015-06-16 downloaded from the CCDC.
;
_cell_angle_alpha 90
_cell_angle_beta 90
_cell_angle_gamma 90
_cell_formula_units_Z 4
_cell_length_a 10.2867(4)
_cell_length_b 17.0328(7)
_cell_length_c 26.8808(11)
_cell_measurement_reflns_used 9734
_cell_measurement_temperature 100.(2)
_cell_measurement_theta_max 68.2645
_cell_measurement_theta_min 5.4135
_cell_volume 4709.8(3)
_computing_cell_refinement 'SAINT v8.34A (Bruker, 2013)'
_computing_data_collection 'Bruker Instrument Service v3.0.30-rc3 (Bruker, 2013)'
_computing_data_reduction 'SAINT v8.34A (Bruker, 2013)'
_computing_publication_material 'SHELXL-2014/7 (Sheldrick, 2014)'
_computing_structure_refinement 'SHELXL-2014/7 (Sheldrick, 2014)'
_computing_structure_solution 'SHELXT (Sheldrick, 2014)'
_diffrn_ambient_temperature 100.(2)
_diffrn_detector_area_resol_mean 8.33
_diffrn_measured_fraction_theta_full 0.999
_diffrn_measured_fraction_theta_max 0.999
_diffrn_measurement_device_type 'Bruker D8 VENTURE diffractometer'
_diffrn_measurement_method '\f and \w scans'
_diffrn_radiation_monochromator 'mulitlayer mirror'
_diffrn_radiation_type 'Cu K\a'
_diffrn_radiation_wavelength 1.54178
_diffrn_reflns_av_R_equivalents 0.0193
_diffrn_reflns_av_unetI/netI 0.0211
_diffrn_reflns_limit_h_max 11
_diffrn_reflns_limit_h_min -12
_diffrn_reflns_limit_k_max 20
_diffrn_reflns_limit_k_min -20
_diffrn_reflns_limit_l_max 32
_diffrn_reflns_limit_l_min -31
_diffrn_reflns_number 41942
_diffrn_reflns_theta_full 68.32
_diffrn_reflns_theta_max 68.32
_diffrn_reflns_theta_min 3.07
_diffrn_source 'microfocus sealed tube'
_diffrn_source_type 'Incoatec I\mS HB'
_exptl_absorpt_coefficient_mu 1.836
_exptl_absorpt_correction_T_max 0.7766
_exptl_absorpt_correction_T_min 0.6285
_exptl_absorpt_correction_type multi-scan
_exptl_absorpt_process_details
;
Sheldrick, G. M. (2012). SADABS v2012/1. Bruker AXS Inc. Madison, WI 53719,
USA.
;
_exptl_crystal_colour 'clear colourless'
_exptl_crystal_density_diffrn 1.468
_exptl_crystal_density_method 'not measured'
_exptl_crystal_description prism
_exptl_crystal_F_000 2152
_exptl_crystal_size_max 0.362
_exptl_crystal_size_mid 0.255
_exptl_crystal_size_min 0.230
_refine_diff_density_max 0.475
_refine_diff_density_min -0.201
_refine_ls_abs_structure_details
;
Flack x determined using 3719 quotients [(I+)-(I-)]/[(I+)+(I-)]
(Parsons, Flack and Wagner, Acta Cryst. B69 (2013) 249-259).
;
_refine_ls_abs_structure_Flack 0.004(3)
_refine_ls_extinction_coef 0.00017(4)
_refine_ls_extinction_method 'SHELXL-2014/7 (Sheldrick 2014'
_refine_ls_goodness_of_fit_ref 1.088
_refine_ls_hydrogen_treatment mixed
_refine_ls_matrix_type full
_refine_ls_number_parameters 633
_refine_ls_number_reflns 8622
_refine_ls_number_restraints 0
_refine_ls_restrained_S_all 1.088
_refine_ls_R_factor_all 0.0201
_refine_ls_R_factor_gt 0.0200
_refine_ls_shift/su_max 0.002
_refine_ls_shift/su_mean 0.000
_refine_ls_structure_factor_coef Fsqd
_refine_ls_weighting_details 'w=1/[\s^2^(Fo^2^)+(0.0260P)^2^+1.4010P] where P=(Fo^2^+2Fc^2^)/3'
_refine_ls_weighting_scheme calc
_refine_ls_wR_factor_gt 0.0499
_refine_ls_wR_factor_ref 0.0500
_reflns_number_gt 8570
_reflns_number_total 8622
_reflns_threshold_expression 'I > 2\s(I)'
_cod_data_source_file c5cc03515e2.cif
_cod_data_source_block BGS02
_cod_database_code 7117443

loop_
_space_group_symop_operation_xyz
'x, y, z'
'-x+1/2, -y, z+1/2'
'-x, y+1/2, -z+1/2'
'x+1/2, -y+1/2, -z'

loop_
_atom_site_type_symbol
_atom_site_label
_atom_site_fract_x
_atom_site_fract_y
_atom_site_fract_z
_atom_site_U_iso_or_equiv
_atom_site_adp_type
_atom_site_calc_flag
_atom_site_refinement_flags_adp
_atom_site_refinement_flags_posn
_atom_site_occupancy
Zn Zn1 0.52406(2) 0.98187(2) 0.67607(2) 0.00850(7) Uani d . . 1
Zn Zn2 0.30186(3) 1.08249(2) 0.75728(2) 0.01133(7) Uani d . . 1
N N1 1.01343(18) 0.86304(10) 0.51643(6) 0.0130(3) Uani d . . 1
C C1 0.9515(2) 0.89609(13) 0.47539(8) 0.0147(4) Uani d . . 1
C C2 0.9056(2) 0.97254(14) 0.46907(8) 0.0181(5) Uani d . . 1
H H2 0.9105 1.0102 0.4951 0.022 Uiso calc U R 1
C C3 0.8524(3) 0.99109(15) 0.42295(9) 0.0248(5) Uani d . . 1
H H3 0.8195 1.0425 0.4175 0.03 Uiso calc U R 1
C C4 0.8460(3) 0.93597(16) 0.38425(9) 0.0278(6) Uani d . . 1
H H4 0.8102 0.9507 0.353 0.033 Uiso calc U R 1
C C5 0.8914(3) 0.86049(16) 0.39119(9) 0.0247(5) Uani d . . 1
H H5 0.887 0.8233 0.3649 0.03 Uiso calc U R 1
C C6 0.9440(2) 0.83921(14) 0.43733(8) 0.0176(5) Uani d . . 1
C C7 0.9999(2) 0.76782(14) 0.45674(8) 0.0171(4) Uani d . . 1
C C8 1.0156(2) 0.69187(14) 0.43784(9) 0.0221(5) Uani d . . 1
H H8 0.9853 0.6789 0.4055 0.027 Uiso calc U R 1
C C9 1.0761(2) 0.63602(14) 0.46710(10) 0.0240(5) Uani d . . 1
H H9 1.0864 0.5842 0.4547 0.029 Uiso calc U R 1
C C10 1.1227(2) 0.65439(14) 0.51468(10) 0.0226(5) Uani d . . 1
H H10 1.1651 0.6151 0.5338 0.027 Uiso calc U R 1
C C11 1.1076(2) 0.72954(14) 0.53440(9) 0.0178(5) Uani d . . 1
H H11 1.1396 0.7423 0.5665 0.021 Uiso calc U R 1
C C12 1.0440(2) 0.78500(13) 0.50541(8) 0.0152(4) Uani d . . 1
C C13 1.0188(2) 0.89775(11) 0.56480(7) 0.0120(4) Uani d . . 1
C C14 1.1382(2) 0.91255(12) 0.58749(8) 0.0120(4) Uani d . . 1
H H14 1.2172 0.8992 0.5712 0.014 Uiso calc U R 1
C C15 1.1397(2) 0.94736(12) 0.63458(8) 0.0116(4) Uani d . . 1
C C16 1.0239(2) 0.96667(11) 0.65842(7) 0.0114(4) Uani d . . 1
H H16 1.026 0.991 0.6902 0.014 Uiso calc U R 1
C C17 0.9054(2) 0.95047(12) 0.63590(8) 0.0107(4) Uani d . . 1
C C18 0.9030(2) 0.91606(12) 0.58873(8) 0.0118(4) Uani d . . 1
H H18 0.8222 0.9052 0.573 0.014 Uiso calc U R 1
C C19 1.2673(2) 0.96739(11) 0.65852(8) 0.0113(4) Uani d . . 1
O O1 1.36948(14) 0.93922(9) 0.63957(6) 0.0136(3) Uani d . . 1
O O2 1.26508(15) 1.01112(10) 0.69602(6) 0.0168(3) Uani d . . 1
C C20 0.7791(2) 0.97112(12) 0.66125(8) 0.0119(4) Uani d . . 1
O O3 0.77962(15) 1.01401(10) 0.69856(5) 0.0175(3) Uani d . . 1
O O4 0.67718(15) 0.94094(9) 0.64176(6) 0.0145(3) Uani d . . 1
N N2 0.39399(19) 0.83321(11) 0.95007(6) 0.0148(4) Uani d . . 1
C C21 0.4864(2) 0.83443(12) 0.98796(7) 0.0155(4) Uani d . . 1
C C22 0.6179(3) 0.81630(13) 0.98554(9) 0.0187(5) Uani d . . 1
H H22 0.6557 0.7959 0.956 0.022 Uiso calc U R 1
C C23 0.6920(3) 0.82920(13) 1.02795(9) 0.0245(5) Uani d . . 1
H H23 0.7825 0.8182 1.0272 0.029 Uiso calc U R 1
C C24 0.6361(3) 0.85806(15) 1.07176(9) 0.0273(6) Uani d . . 1
H H24 0.6892 0.8669 1.1001 0.033 Uiso calc U R 1
C C25 0.5048(3) 0.87371(13) 1.07416(8) 0.0266(6) Uani d . . 1
H H25 0.4672 0.8919 1.1043 0.032 Uiso calc U R 1
C C26 0.4266(3) 0.86274(13) 1.03189(8) 0.0191(5) Uani d . . 1
C C27 0.2928(3) 0.87898(12) 1.01960(8) 0.0199(5) Uani d . . 1
C C28 0.1854(3) 0.90592(14) 1.04680(9) 0.0267(6) Uani d . . 1
H H28 0.1933 0.9169 1.0813 0.032 Uiso calc U R 1
C C29 0.0688(3) 0.91624(16) 1.02287(10) 0.0307(6) Uani d . . 1
H H29 -0.0042 0.9346 1.0411 0.037 Uiso calc U R 1
C C30 0.0554(3) 0.90012(15) 0.97169(11) 0.0283(6) Uani d . . 1
H H30 -0.0264 0.9081 0.9561 0.034 Uiso calc U R 1
C C31 0.1596(2) 0.87280(13) 0.94366(9) 0.0214(5) Uani d . . 1
H H31 0.151 0.8618 0.9092 0.026 Uiso calc U R 1
C C32 0.2772(2) 0.86224(12) 0.96845(8) 0.0168(5) Uani d . . 1
C C33 0.4234(2) 0.81834(12) 0.89897(7) 0.0125(4) Uani d . . 1
C C34 0.4248(2) 0.88080(12) 0.86561(8) 0.0124(4) Uani d . . 1
H H34 0.4033 0.9322 0.8765 0.015 Uiso calc U R 1
C C35 0.4580(2) 0.86742(12) 0.81616(8) 0.0110(4) Uani d . . 1
C C36 0.4873(2) 0.79187(12) 0.79996(7) 0.0107(4) Uani d . . 1
H H36 0.5115 0.783 0.7663 0.013 Uiso calc U R 1
C C37 0.4812(2) 0.72934(11) 0.83310(7) 0.0108(4) Uani d . . 1
C C38 0.4501(2) 0.74254(12) 0.88310(8) 0.0118(4) Uani d . . 1
H H38 0.4474 0.7 0.9059 0.014 Uiso calc U R 1
C C39 0.4558(2) 0.93488(12) 0.77969(7) 0.0108(4) Uani d . . 1
O O5 0.39902(15) 0.99585(8) 0.79344(5) 0.0145(3) Uani d . . 1
O O6 0.51057(14) 0.92268(8) 0.73844(5) 0.0135(3) Uani d . . 1
C C40 0.50271(19) 0.64689(12) 0.81458(7) 0.0107(4) Uani d . . 1
O O7 0.53551(16) 0.63808(8) 0.77006(5) 0.0153(3) Uani d . . 1
O O8 0.48208(15) 0.59229(8) 0.84534(5) 0.0132(3) Uani d . . 1
N N3 0.1849(2) 1.29652(11) 0.69908(8) 0.0204(4) Uani d . . 1
C C41 0.1586(3) 1.28283(19) 0.64685(10) 0.0367(7) Uani d . . 1
H H41A 0.157 1.2262 0.6404 0.055 Uiso calc U R 1
H H41B 0.2268 1.3074 0.6267 0.055 Uiso calc U R 1
H H41C 0.0742 1.3057 0.6381 0.055 Uiso calc U R 1
C C42 0.1993(3) 1.37914(15) 0.71440(13) 0.0376(7) Uani d . . 1
H H42A 0.2292 1.3814 0.749 0.056 Uiso calc U R 1
H H42B 0.1153 1.4059 0.7115 0.056 Uiso calc U R 1
H H42C 0.2629 1.4051 0.6928 0.056 Uiso calc U R 1
C C43 0.2047(3) 1.23957(14) 0.73132(9) 0.0235(5) Uani d . . 1
H H43 0.2306 1.2536 0.7641 0.028 Uiso calc U R 1
O O9 0.19182(18) 1.16862(9) 0.72163(7) 0.0250(4) Uani d . . 1
N N4 0.23403(19) 1.14906(11) 0.90143(7) 0.0164(4) Uani d . . 1
C C44 0.1898(3) 1.23043(13) 0.89996(9) 0.0215(5) Uani d . . 1
H H44A 0.2426 1.2601 0.8761 0.032 Uiso calc U R 1
H H44B 0.1985 1.2538 0.9331 0.032 Uiso calc U R 1
H H44C 0.0984 1.232 0.8897 0.032 Uiso calc U R 1
C C45 0.2081(3) 1.10317(14) 0.94624(8) 0.0210(5) Uani d . . 1
H H45A 0.1142 1.0948 0.9496 0.032 Uiso calc U R 1
H H45B 0.2405 1.1316 0.9754 0.032 Uiso calc U R 1
H H45C 0.2521 1.0523 0.9438 0.032 Uiso calc U R 1
C C46 0.2883(2) 1.11730(13) 0.86197(8) 0.0173(4) Uani d . . 1
H H46 0.317 1.0644 0.8643 0.021 Uiso calc U R 1
O O10 0.30441(17) 1.15209(8) 0.82164(6) 0.0193(3) Uani d . . 1
N N5 0.18346(19) 0.76563(11) 0.75996(7) 0.0198(4) Uani d . . 1
C C47 0.1482(3) 0.70968(14) 0.79864(9) 0.0231(5) Uani d . . 1
H H47A 0.1462 0.7364 0.8309 0.035 Uiso calc U R 1
H H47B 0.2125 0.6672 0.7996 0.035 Uiso calc U R 1
H H47C 0.0621 0.6877 0.7914 0.035 Uiso calc U R 1
C C48 0.2437(3) 0.73472(17) 0.71444(10) 0.0304(6) Uani d . . 1
H H48A 0.2677 0.7784 0.6926 0.046 Uiso calc U R 1
H H48B 0.1819 0.7004 0.6972 0.046 Uiso calc U R 1
H H48C 0.3217 0.7047 0.7232 0.046 Uiso calc U R 1
C C49 0.1680(2) 0.84230(14) 0.76628(9) 0.0219(5) Uani d . . 1
H H49 0.1954 0.8759 0.7401 0.026 Uiso calc U R 1
O O11 0.12034(17) 0.87343(10) 0.80395(7) 0.0239(4) Uani d . . 1
C C50 0.0105(2) 1.06676(15) 0.80193(10) 0.0268(5) Uani d . . 1
H H50A 0.0219 1.1239 0.8021 0.04 Uiso calc U R 1
H H50B -0.0194 1.0493 0.8347 0.04 Uiso calc U R 1
H H50C -0.0541 1.0524 0.7767 0.04 Uiso calc U R 1
O O12 0.13106(17) 1.03007(10) 0.79062(7) 0.0237(4) Uani d . . 1
H H12 0.125(4) 0.986(2) 0.7950(13) 0.036 Uiso d U . 1

loop_
_atom_site_aniso_label
_atom_site_aniso_U_11
_atom_site_aniso_U_22
_atom_site_aniso_U_33
_atom_site_aniso_U_12
_atom_site_aniso_U_13
_atom_site_aniso_U_23
Zn1 0.00805(12) 0.00844(12) 0.00900(12) 0.00020(10) 0.00093(10) 0.00014(10)
Zn2 0.01354(13) 0.00885(13) 0.01161(13) 0.00126(10) 0.00186(10) -0.00029(10)
N1 0.0123(9) 0.0151(8) 0.0117(8) 0.0002(7) 0.0004(7) -0.0052(7)
C1 0.0096(10) 0.0213(11) 0.0132(10) -0.0035(8) 0.0006(8) -0.0013(8)
C2 0.0168(11) 0.0190(11) 0.0184(11) -0.0047(9) -0.0012(9) -0.0006(9)
C3 0.0261(13) 0.0239(12) 0.0244(12) -0.0045(10) -0.0047(10) 0.0071(10)
C4 0.0297(14) 0.0368(15) 0.0170(12) -0.0082(11) -0.0072(10) 0.0049(10)
C5 0.0257(13) 0.0342(13) 0.0141(11) -0.0075(11) -0.0023(9) -0.0062(10)
C6 0.0141(11) 0.0236(11) 0.0151(10) -0.0053(9) 0.0016(8) -0.0055(9)
C7 0.0112(11) 0.0225(11) 0.0175(10) -0.0036(8) 0.0032(8) -0.0073(9)
C8 0.0193(11) 0.0233(11) 0.0238(11) -0.0056(10) 0.0055(10) -0.0125(9)
C9 0.0202(12) 0.0183(11) 0.0334(13) -0.0037(9) 0.0119(10) -0.0113(10)
C10 0.0143(11) 0.0185(11) 0.0349(14) 0.0015(9) 0.0079(10) -0.0022(10)
C11 0.0123(10) 0.0198(11) 0.0212(11) 0.0001(9) 0.0024(8) -0.0048(9)
C12 0.0103(10) 0.0176(10) 0.0177(10) -0.0020(8) 0.0044(8) -0.0056(8)
C13 0.0127(10) 0.0112(9) 0.0121(9) -0.0005(8) -0.0008(8) -0.0014(7)
C14 0.0102(10) 0.0119(9) 0.0137(10) 0.0001(8) 0.0010(8) -0.0007(8)
C15 0.0116(10) 0.0088(9) 0.0143(10) -0.0005(8) -0.0001(8) 0.0015(8)
C16 0.0141(10) 0.0094(9) 0.0106(9) -0.0002(8) 0.0012(8) 0.0007(7)
C17 0.0112(10) 0.0093(9) 0.0115(10) -0.0002(8) 0.0014(8) 0.0015(8)
C18 0.0095(10) 0.0108(9) 0.0152(10) -0.0008(8) -0.0015(8) 0.0009(8)
C19 0.0109(10) 0.0104(9) 0.0127(10) -0.0004(7) 0.0003(8) 0.0033(8)
O1 0.0085(7) 0.0154(7) 0.0170(7) 0.0000(6) -0.0013(6) -0.0025(6)
O2 0.0143(8) 0.0206(8) 0.0154(7) -0.0021(6) -0.0027(6) -0.0067(6)
C20 0.0110(10) 0.0108(9) 0.0138(10) 0.0016(8) 0.0023(8) 0.0030(8)
O3 0.0147(8) 0.0222(7) 0.0156(7) 0.0012(7) 0.0022(6) -0.0070(6)
O4 0.0099(7) 0.0177(7) 0.0159(7) 0.0001(6) 0.0015(6) -0.0038(6)
N2 0.0223(10) 0.0130(8) 0.0091(8) 0.0016(7) 0.0028(7) -0.0004(7)
C21 0.0284(12) 0.0079(9) 0.0102(9) -0.0011(9) -0.0009(9) 0.0009(7)
C22 0.0283(13) 0.0127(10) 0.0152(11) 0.0024(9) -0.0009(9) 0.0015(8)
C23 0.0361(14) 0.0147(10) 0.0227(12) 0.0025(11) -0.0091(11) 0.0030(9)
C24 0.0476(17) 0.0183(11) 0.0160(11) -0.0035(11) -0.0111(11) 0.0025(9)
C25 0.0547(19) 0.0138(10) 0.0112(10) -0.0081(11) 0.0027(11) -0.0009(8)
C26 0.0358(14) 0.0092(10) 0.0124(10) -0.0046(9) 0.0047(9) 0.0006(8)
C27 0.0348(13) 0.0099(9) 0.0149(10) -0.0056(10) 0.0092(10) -0.0026(8)
C28 0.0403(15) 0.0170(11) 0.0227(12) -0.0060(11) 0.0178(11) -0.0065(9)
C29 0.0343(14) 0.0196(12) 0.0381(14) -0.0028(11) 0.0230(12) -0.0058(11)
C30 0.0241(13) 0.0217(12) 0.0392(15) 0.0008(10) 0.0105(11) -0.0008(11)
C31 0.0245(12) 0.0160(11) 0.0238(12) -0.0010(9) 0.0062(10) -0.0006(9)
C32 0.0253(13) 0.0084(9) 0.0169(11) -0.0005(9) 0.0089(9) -0.0008(8)
C33 0.0149(10) 0.0147(10) 0.0079(9) 0.0003(8) 0.0004(8) -0.0019(8)
C34 0.0133(10) 0.0105(9) 0.0136(10) 0.0005(8) 0.0008(8) -0.0015(8)
C35 0.0101(10) 0.0112(9) 0.0115(9) 0.0001(7) -0.0011(8) 0.0012(8)
C36 0.0096(10) 0.0135(9) 0.0089(9) 0.0005(8) -0.0007(7) -0.0005(7)
C37 0.0090(9) 0.0114(9) 0.0121(9) 0.0009(8) -0.0009(8) -0.0007(7)
C38 0.0120(10) 0.0117(9) 0.0115(9) -0.0007(8) 0.0007(8) 0.0023(8)
C39 0.0100(10) 0.0113(10) 0.0111(9) -0.0008(7) -0.0022(7) 0.0011(7)
O5 0.0218(8) 0.0094(7) 0.0124(7) 0.0038(6) 0.0013(6) 0.0005(5)
O6 0.0157(7) 0.0143(6) 0.0104(6) 0.0025(6) 0.0033(6) 0.0028(6)
C40 0.0083(10) 0.0118(9) 0.0121(9) 0.0008(7) -0.0017(7) -0.0008(7)
O7 0.0212(8) 0.0140(7) 0.0108(7) 0.0067(6) 0.0009(6) -0.0020(5)
O8 0.0162(7) 0.0098(7) 0.0135(6) 0.0004(6) 0.0012(6) -0.0010(5)
N3 0.0156(10) 0.0189(9) 0.0268(10) 0.0021(8) -0.0021(8) 0.0010(8)
C41 0.0380(16) 0.0460(17) 0.0260(14) 0.0059(13) -0.0026(12) 0.0064(12)
C42 0.0261(14) 0.0213(13) 0.065(2) 0.0024(11) -0.0084(14) -0.0017(13)
C43 0.0191(11) 0.0238(12) 0.0277(13) 0.0041(10) -0.0042(10) -0.0019(10)
O9 0.0242(9) 0.0151(8) 0.0356(9) 0.0040(7) -0.0083(8) 0.0004(7)
N4 0.0170(10) 0.0170(9) 0.0150(9) -0.0003(7) 0.0013(7) -0.0041(7)
C44 0.0239(12) 0.0174(11) 0.0232(11) 0.0023(10) 0.0041(10) -0.0063(9)
C45 0.0228(12) 0.0251(11) 0.0151(11) -0.0007(10) 0.0027(9) -0.0007(9)
C46 0.0201(11) 0.0151(10) 0.0166(11) 0.0017(9) 0.0005(9) -0.0023(8)
O10 0.0297(9) 0.0144(7) 0.0139(7) 0.0019(6) 0.0048(7) -0.0036(6)
N5 0.0186(9) 0.0213(9) 0.0195(9) -0.0019(8) -0.0006(8) 0.0006(8)
C47 0.0218(12) 0.0208(11) 0.0266(13) -0.0011(10) -0.0008(10) 0.0029(10)
C48 0.0303(14) 0.0359(14) 0.0249(13) -0.0038(12) 0.0026(11) -0.0044(11)
C49 0.0165(11) 0.0233(12) 0.0259(12) -0.0040(9) -0.0020(9) 0.0059(10)
O11 0.0190(9) 0.0190(8) 0.0338(10) -0.0005(7) 0.0013(7) 0.0005(7)
C50 0.0170(12) 0.0262(12) 0.0373(14) 0.0027(10) 0.0071(10) -0.0043(10)
O12 0.0193(8) 0.0148(8) 0.0369(10) 0.0015(7) 0.0147(7) 0.0016(7)

loop_
_atom_type_symbol
_atom_type_description
_atom_type_scat_dispersion_real
_atom_type_scat_dispersion_imag
_atom_type_scat_source
C C 0.0181 0.0091 'International Tables Vol C Tables 4.2.6.8 and 6.1.1.4'
H H 0.0000 0.0000 'International Tables Vol C Tables 4.2.6.8 and 6.1.1.4'
N N 0.0311 0.0180 'International Tables Vol C Tables 4.2.6.8 and 6.1.1.4'
O O 0.0492 0.0322 'International Tables Vol C Tables 4.2.6.8 and 6.1.1.4'
Zn Zn -1.5491 0.6778 'International Tables Vol C Tables 4.2.6.8 and 6.1.1.4'

loop_
_geom_angle_atom_site_label_1
_geom_angle_atom_site_label_2
_geom_angle_atom_site_label_3
_geom_angle_site_symmetry_1
_geom_angle_site_symmetry_3
_geom_angle
O4 Zn1 O6 . . 106.09(6)
O4 Zn1 O8 . 3_656 103.22(6)
O6 Zn1 O8 . 3_656 137.66(6)
O4 Zn1 O1 . 1_455 106.21(6)
O6 Zn1 O1 . 1_455 100.13(6)
O8 Zn1 O1 3_656 1_455 100.23(6)
O5 Zn2 O7 . 3_656 96.04(6)
O5 Zn2 O2 . 1_455 92.51(6)
O7 Zn2 O2 3_656 1_455 97.70(6)
O5 Zn2 O9 . . 176.63(7)
O7 Zn2 O9 3_656 . 87.33(7)
O2 Zn2 O9 1_455 . 87.06(7)
O5 Zn2 O10 . . 90.56(6)
O7 Zn2 O10 3_656 . 91.39(6)
O2 Zn2 O10 1_455 . 170.04(7)
O9 Zn2 O10 . . 89.32(7)
O5 Zn2 O12 . . 84.35(7)
O7 Zn2 O12 3_656 . 175.74(7)
O2 Zn2 O12 1_455 . 86.51(7)
O9 Zn2 O12 . . 92.28(7)
O10 Zn2 O12 . . 84.36(7)
C1 N1 C12 . . 108.64(17)
C1 N1 C13 . . 124.82(18)
C12 N1 C13 . . 125.26(18)
N1 C1 C2 . . 128.9(2)
N1 C1 C6 . . 108.76(19)
C2 C1 C6 . . 122.3(2)
C3 C2 C1 . . 117.0(2)
C2 C3 C4 . . 121.8(2)
C5 C4 C3 . . 120.5(2)
C4 C5 C6 . . 119.4(2)
C5 C6 C1 . . 119.0(2)
C5 C6 C7 . . 133.8(2)
C1 C6 C7 . . 107.15(19)
C8 C7 C12 . . 119.3(2)
C8 C7 C6 . . 134.0(2)
C12 C7 C6 . . 106.73(19)
C9 C8 C7 . . 118.8(2)
C8 C9 C10 . . 121.3(2)
C11 C10 C9 . . 120.9(2)
C12 C11 C10 . . 117.6(2)
C11 C12 N1 . . 129.4(2)
C11 C12 C7 . . 121.9(2)
N1 C12 C7 . . 108.7(2)
C18 C13 C14 . . 120.82(18)
C18 C13 N1 . . 118.72(19)
C14 C13 N1 . . 120.46(19)
C13 C14 C15 . . 118.82(19)
C16 C15 C14 . . 120.5(2)
C16 C15 C19 . . 119.80(18)
C14 C15 C19 . . 119.60(19)
C17 C16 C15 . . 120.22(18)
C16 C17 C18 . . 119.63(19)
C16 C17 C20 . . 120.85(18)
C18 C17 C20 . . 119.50(19)
C13 C18 C17 . . 119.94(19)
O2 C19 O1 . . 124.40(19)
O2 C19 C15 . . 117.65(18)
O1 C19 C15 . . 117.95(18)
C19 O1 Zn1 . 1_655 108.99(13)
C19 O2 Zn2 . 1_655 168.50(14)
O3 C20 O4 . . 124.83(19)
O3 C20 C17 . . 119.90(18)
O4 C20 C17 . . 115.27(17)
C20 O4 Zn1 . . 108.89(13)
C32 N2 C21 . . 108.94(18)
C32 N2 C33 . . 125.99(19)
C21 N2 C33 . . 124.12(19)
C22 C21 N2 . . 128.8(2)
C22 C21 C26 . . 122.5(2)
N2 C21 C26 . . 108.6(2)
C23 C22 C21 . . 117.4(2)
C22 C23 C24 . . 121.4(3)
C25 C24 C23 . . 120.7(2)
C24 C25 C26 . . 119.8(2)
C25 C26 C21 . . 118.1(2)
C25 C26 C27 . . 134.9(2)
C21 C26 C27 . . 106.8(2)
C28 C27 C32 . . 118.9(2)
C28 C27 C26 . . 134.1(2)
C32 C27 C26 . . 107.0(2)
C29 C28 C27 . . 119.1(2)
C28 C29 C30 . . 121.2(2)
C31 C30 C29 . . 121.2(3)
C30 C31 C32 . . 117.0(2)
N2 C32 C31 . . 128.8(2)
N2 C32 C27 . . 108.6(2)
C31 C32 C27 . . 122.6(2)
C38 C33 C34 . . 120.74(19)
C38 C33 N2 . . 120.18(18)
C34 C33 N2 . . 119.09(19)
C35 C34 C33 . . 119.56(19)
C34 C35 C36 . . 120.23(18)
C34 C35 C39 . . 119.46(18)
C36 C35 C39 . . 120.24(18)
C37 C36 C35 . . 119.88(18)
C36 C37 C38 . . 120.18(18)
C36 C37 C40 . . 119.72(17)
C38 C37 C40 . . 120.05(17)
C33 C38 C37 . . 119.35(18)
O5 C39 O6 . . 127.36(19)
O5 C39 C35 . . 116.62(18)
O6 C39 C35 . . 116.01(17)
C39 O5 Zn2 . . 133.94(13)
C39 O6 Zn1 . . 134.31(13)
O7 C40 O8 . . 125.66(19)
O7 C40 C37 . . 117.85(17)
O8 C40 C37 . . 116.45(17)
C40 O7 Zn2 . 3_646 127.98(13)
C40 O8 Zn1 . 3_646 121.19(13)
C43 N3 C41 . . 123.2(2)
C43 N3 C42 . . 120.3(2)
C41 N3 C42 . . 116.3(2)
O9 C43 N3 . . 124.2(2)
C43 O9 Zn2 . . 121.95(16)
C46 N4 C44 . . 120.09(19)
C46 N4 C45 . . 121.51(19)
C44 N4 C45 . . 118.27(19)
O10 C46 N4 . . 124.2(2)
C46 O10 Zn2 . . 116.55(13)
C49 N5 C47 . . 121.5(2)
C49 N5 C48 . . 120.7(2)
C47 N5 C48 . . 117.7(2)
O11 C49 N5 . . 124.8(2)
C50 O12 Zn2 . . 127.97(15)

loop_
_geom_bond_atom_site_label_1
_geom_bond_atom_site_label_2
_geom_bond_site_symmetry_2
_geom_bond_distance
Zn1 O4 . 1.9539(15)
Zn1 O6 . 1.9611(14)
Zn1 O8 3_656 1.9679(14)
Zn1 O1 1_455 2.0048(15)
Zn2 O5 . 2.0301(15)
Zn2 O7 3_656 2.0581(16)
Zn2 O2 1_455 2.0813(15)
Zn2 O9 . 2.0861(17)
Zn2 O10 . 2.0976(15)
Zn2 O12 . 2.1650(17)
N1 C1 . 1.393(3)
N1 C12 . 1.398(3)
N1 C13 . 1.429(3)
C1 C2 . 1.395(3)
C1 C6 . 1.411(3)
C2 C3 . 1.392(3)
C3 C4 . 1.403(4)
C4 C5 . 1.381(4)
C5 C6 . 1.401(4)
C6 C7 . 1.442(3)
C7 C8 . 1.399(3)
C7 C12 . 1.416(3)
C8 C9 . 1.382(4)
C9 C10 . 1.401(4)
C10 C11 . 1.394(3)
C11 C12 . 1.388(3)
C13 C18 . 1.390(3)
C13 C14 . 1.394(3)
C14 C15 . 1.398(3)
C15 C16 . 1.392(3)
C15 C19 . 1.501(3)
C16 C17 . 1.389(3)
C17 C18 . 1.397(3)
C17 C20 . 1.509(3)
C19 O2 . 1.254(3)
C19 O1 . 1.263(3)
O1 Zn1 1_655 2.0047(15)
O2 Zn2 1_655 2.0813(15)
C20 O3 . 1.241(3)
C20 O4 . 1.280(3)
N2 C32 . 1.390(3)
N2 C21 . 1.393(3)
N2 C33 . 1.429(3)
C21 C22 . 1.389(4)
C21 C26 . 1.416(3)
C22 C23 . 1.389(3)
C23 C24 . 1.400(4)
C24 C25 . 1.378(4)
C25 C26 . 1.404(4)
C26 C27 . 1.443(4)
C27 C28 . 1.401(4)
C27 C32 . 1.413(3)
C28 C29 . 1.372(4)
C29 C30 . 1.410(4)
C30 C31 . 1.391(4)
C31 C32 . 1.392(4)
C33 C38 . 1.387(3)
C33 C34 . 1.392(3)
C34 C35 . 1.391(3)
C35 C36 . 1.392(3)
C35 C39 . 1.510(3)
C36 C37 . 1.390(3)
C37 C38 . 1.400(3)
C37 C40 . 1.506(3)
C39 O5 . 1.247(3)
C39 O6 . 1.261(3)
C40 O7 . 1.252(3)
C40 O8 . 1.263(3)
O7 Zn2 3_646 2.0580(15)
O8 Zn1 3_646 1.9679(14)
N3 C43 . 1.317(3)
N3 C41 . 1.449(3)
N3 C42 . 1.474(3)
C43 O9 . 1.243(3)
N4 C46 . 1.315(3)
N4 C44 . 1.459(3)
N4 C45 . 1.460(3)
C46 O10 . 1.246(3)
N5 C49 . 1.326(3)
N5 C47 . 1.456(3)
N5 C48 . 1.469(3)
C49 O11 . 1.244(3)
C50 O12 . 1.422(3)

loop_
_geom_hbond_atom_site_label_D
_geom_hbond_atom_site_label_H
_geom_hbond_atom_site_label_A
_geom_hbond_distance_DH
_geom_hbond_distance_HA
_geom_hbond_distance_DA
_geom_hbond_angle_DHA
O12 H12 O11 0.76(4) 1.93(4) 2.694(2) 177.(4)
